data_2243757
loop_
_publ_author_name
'Dey, Dhananjay'
'Shruti, I.'
'Chopra, Deepak'
'Mohan, T. P.'

_publ_section_title
;
 Structural investigation of
 <i>N</i>-[2-(4-fluoro-3-phenoxybenzoyl)hydrazinecarbothioyl]benzamide and
 <i>N</i>-[2-(4-fluoro-3-phenoxybenzoyl)hydrazinecarbothioyl]-4-methoxybenzamide
;
_journal_issue 3
_journal_name_full 'Acta Crystallographica Section E'
_journal_page_first 277
_journal_page_last 281
_journal_paper_doi 10.1107/S2056989021001900
_journal_volume 77
_journal_year 2021
_chemical_formula_iupac 'C22 H18 F N3 O4 S'
_chemical_formula_moiety 'C22 H18 F N3 O4 S'
_chemical_formula_sum 'C22 H18 F N3 O4 S'
_chemical_formula_weight 439.45
_chemical_name_systematic
;
<i>N</i>-[2-(4-Fluoro-3-phenoxybenzoyl)hydrazinecarbothioyl]-4-methoxybenzamide
;
_space_group_crystal_system monoclinic
_space_group_IT_number 15
_space_group_name_Hall '-C 2yc'
_space_group_name_H-M_alt 'C 1 2/c 1'
_atom_sites_solution_hydrogens geom
_atom_sites_solution_primary direct
_audit_creation_method SHELXL-2018/3
_cell_angle_alpha 90
_cell_angle_beta 100.429(6)
_cell_angle_gamma 90
_cell_formula_units_Z 8
_cell_length_a 47.298(3)
_cell_length_b 4.8054(3)
_cell_length_c 18.4939(10)
_cell_measurement_reflns_used 9864
_cell_measurement_temperature 298(2)
_cell_measurement_theta_max 20.96
_cell_measurement_theta_min 2.34
_cell_volume 4134.0(4)
_computing_cell_refinement
;
SAINT (Bruker, 2008)
;
_computing_data_collection
;
APEX2 (Bruker, 2012)
;
_computing_data_reduction
;
SAINT (Bruker, 2008)
;
_computing_molecular_graphics
;
Mercury (Macrae <i>et al.</i>, 2020),
WinGX (Farrugia, 2012)
;
_computing_publication_material
;
PLATON (Spek, 2020)
;
_computing_structure_refinement
;
<i>SHELXL2018/3</i> (Sheldrick, 2015)
;
_computing_structure_solution
;
SHELXS97 (Sheldrick, 2008)
;
_diffrn_ambient_temperature 298(2)
_diffrn_measured_fraction_theta_full 0.997
_diffrn_measured_fraction_theta_max 0.997
_diffrn_measurement_device_type 'Bruker APEXII CCD'
_diffrn_measurement_method '\f and \w scans'
_diffrn_radiation_type MoK\a
_diffrn_radiation_wavelength 0.71073
_diffrn_reflns_av_R_equivalents 0.0617
_diffrn_reflns_av_unetI/netI 0.0462
_diffrn_reflns_limit_h_max 38
_diffrn_reflns_limit_h_min -46
_diffrn_reflns_limit_k_max 4
_diffrn_reflns_limit_k_min -4
_diffrn_reflns_limit_l_max 18
_diffrn_reflns_limit_l_min -18
_diffrn_reflns_number 9841
_diffrn_reflns_theta_full 20.927
_diffrn_reflns_theta_max 20.927
_diffrn_reflns_theta_min 2.252
_exptl_absorpt_coefficient_mu 0.201
_exptl_absorpt_correction_type multi-scan
_exptl_absorpt_process_details
;
(SADABS; Bruker, 2008)
;
_exptl_crystal_colour colorless
_exptl_crystal_density_diffrn 1.412
_exptl_crystal_description plates
_exptl_crystal_F_000 1824
_exptl_crystal_size_max 0.250
_exptl_crystal_size_mid 0.170
_exptl_crystal_size_min 0.100
_refine_diff_density_max 0.202
_refine_diff_density_min -0.157
_refine_ls_extinction_method none
_refine_ls_goodness_of_fit_ref 1.064
_refine_ls_hydrogen_treatment constr
_refine_ls_matrix_type full
_refine_ls_number_parameters 281
_refine_ls_number_reflns 2188
_refine_ls_number_restraints 0
_refine_ls_restrained_S_all 1.064
_refine_ls_R_factor_all 0.0610
_refine_ls_R_factor_gt 0.0456
_refine_ls_shift/su_max 0.000
_refine_ls_shift/su_mean 0.000
_refine_ls_structure_factor_coef Fsqd
_refine_ls_weighting_details 'w=1/[\s^2^(Fo^2^)+(0.0421P)^2^+7.4575P] where P=(Fo^2^+2Fc^2^)/3'
_refine_ls_weighting_scheme calc
_refine_ls_wR_factor_gt 0.1128
_refine_ls_wR_factor_ref 0.1219
_reflns_number_gt 1751
_reflns_number_total 2188
_reflns_threshold_expression 'I > 2\s(I)'
_cod_data_source_file dj2021sup1.cif
_cod_data_source_block A2
_cod_original_sg_symbol_H-M 'C 2/c'
_cod_database_code 2243757
_shelx_space_group_comment
;
The symmetry employed for this shelxl refinement is uniquely defined
by the following loop, which should always be used as a source of
symmetry information in preference to the above space-group names.
They are only intended as comments.
;
_shelx_estimated_absorpt_t_min 0.952
_shelx_estimated_absorpt_t_max 0.980

loop_
_space_group_symop_operation_xyz
'x, y, z'
'-x, y, -z+1/2'
'x+1/2, y+1/2, z'
'-x+1/2, y+1/2, -z+1/2'
'-x, -y, -z'
'x, -y, z-1/2'
'-x+1/2, -y+1/2, -z'
'x+1/2, -y+1/2, z-1/2'

loop_
_atom_site_type_symbol
_atom_site_label
_atom_site_fract_x
_atom_site_fract_y
_atom_site_fract_z
_atom_site_U_iso_or_equiv
_atom_site_adp_type
_atom_site_calc_flag
_atom_site_occupancy
_atom_site_disorder_assembly
_atom_site_disorder_group
S S1 0.46155(2) 0.5067(2) 0.20257(5) 0.0570(4) Uani d 1 . .
O O3 0.48485(5) -0.1767(5) 0.05581(13) 0.0564(7) Uani d 1 . .
O O2 0.40193(5) -0.2064(6) 0.06269(16) 0.0693(8) Uani d 1 . .
N N3 0.49466(6) 0.1596(6) 0.14319(15) 0.0476(8) Uani d 1 . .
H H3N 0.508458 0.244009 0.171425 0.057 Uiso calc 1 . .
O O4 0.61871(6) -0.3864(7) 0.15455(17) 0.0846(9) Uani d 1 . .
N N2 0.44651(6) 0.1428(6) 0.09635(17) 0.0548(8) Uani d 1 . .
H H2N 0.450510 0.022383 0.065314 0.066 Uiso calc 1 . .
F F1 0.28801(5) 0.3872(7) 0.11032(16) 0.1091(10) Uani d 1 . .
C C16 0.53329(7) -0.1387(7) 0.11626(18) 0.0431(9) Uani d 1 . .
N N1 0.41856(7) 0.2174(7) 0.09631(18) 0.0636(9) Uani d 1 . .
H H1 0.414588 0.386840 0.105555 0.076 Uiso calc 1 . .
C C13 0.39757(8) 0.0319(9) 0.0822(2) 0.0514(10) Uani d 1 . .
C C11 0.36866(8) 0.1329(8) 0.0915(2) 0.0516(10) Uani d 1 . .
C C14 0.46729(8) 0.2578(7) 0.14456(18) 0.0438(9) Uani d 1 . .
O O1 0.29250(6) 0.0013(8) 0.01236(19) 0.1023(12) Uani d 1 . .
C C21 0.54221(8) -0.3385(8) 0.0720(2) 0.0547(10) Uani d 1 . .
H H21 0.528867 -0.416711 0.034349 0.066 Uiso calc 1 . .
C C15 0.50265(8) -0.0588(7) 0.10183(19) 0.0441(9) Uani d 1 . .
C C19 0.59029(8) -0.3153(9) 0.1383(2) 0.0576(10) Uani d 1 . .
C C20 0.57034(9) -0.4253(8) 0.0820(2) 0.0603(11) Uani d 1 . .
H H20 0.575894 -0.558120 0.050737 0.072 Uiso calc 1 . .
C C17 0.55367(9) -0.0281(8) 0.1725(2) 0.0601(11) Uani d 1 . .
H H17 0.548250 0.107588 0.203190 0.072 Uiso calc 1 . .
C C12 0.34481(8) 0.0178(9) 0.0473(2) 0.0638(11) Uani d 1 . .
H H12 0.347192 -0.119851 0.013548 0.077 Uiso calc 1 . .
C C18 0.58180(9) -0.1171(10) 0.1835(2) 0.0678(12) Uani d 1 . .
H H18 0.595147 -0.042543 0.221674 0.081 Uiso calc 1 . .
C C10 0.36521(9) 0.3291(9) 0.1432(2) 0.0663(11) Uani d 1 . .
H H10 0.381175 0.405703 0.173417 0.080 Uiso calc 1 . .
C C7 0.31751(9) 0.1059(10) 0.0528(2) 0.0710(12) Uani d 1 . .
C C8 0.31463(9) 0.3024(10) 0.1041(3) 0.0714(12) Uani d 1 . .
C C9 0.33763(11) 0.4125(10) 0.1500(3) 0.0804(14) Uani d 1 . .
H H9 0.334955 0.542017 0.185500 0.096 Uiso calc 1 . .
C C1 0.29108(10) -0.0900(12) -0.0591(3) 0.0824(15) Uani d 1 . .
C C22 0.62909(10) -0.5808(11) 0.1078(3) 0.0994(17) Uani d 1 . .
H H22A 0.619623 -0.756318 0.110327 0.149 Uiso calc 1 . .
H H22B 0.649439 -0.604267 0.123394 0.149 Uiso calc 1 . .
H H22C 0.625228 -0.513264 0.058166 0.149 Uiso calc 1 . .
C C2 0.27240(11) -0.3041(13) -0.0798(3) 0.1014(17) Uani d 1 . .
H H2 0.262932 -0.386389 -0.045353 0.122 Uiso calc 1 . .
C C5 0.30114(16) -0.0664(17) -0.1801(4) 0.120(2) Uani d 1 . .
H H5 0.310776 0.012404 -0.214659 0.144 Uiso calc 1 . .
C C4 0.28168(18) -0.2822(19) -0.1998(4) 0.128(3) Uani d 1 . .
H H4 0.278282 -0.348577 -0.247824 0.153 Uiso calc 1 . .
C C6 0.30602(11) 0.0306(13) -0.1075(3) 0.1001(17) Uani d 1 . .
H H6 0.319071 0.173145 -0.092598 0.120 Uiso calc 1 . .
C C3 0.26762(14) -0.3964(17) -0.1492(5) 0.131(2) Uani d 1 . .
H H3 0.254553 -0.539896 -0.162868 0.157 Uiso calc 1 . .

loop_
_atom_site_aniso_label
_atom_site_aniso_U_11
_atom_site_aniso_U_22
_atom_site_aniso_U_33
_atom_site_aniso_U_12
_atom_site_aniso_U_13
_atom_site_aniso_U_23
S1 0.0682(7) 0.0481(6) 0.0553(6) 0.0142(5) 0.0124(5) -0.0014(5)
O3 0.0554(16) 0.0545(17) 0.0589(16) 0.0012(14) 0.0092(13) -0.0131(14)
O2 0.0576(17) 0.0393(18) 0.109(2) 0.0029(14) 0.0092(15) -0.0124(16)
N3 0.0473(19) 0.0409(18) 0.0556(18) -0.0008(16) 0.0119(14) -0.0034(16)
O4 0.0587(19) 0.094(2) 0.098(2) 0.0215(18) 0.0072(16) -0.0099(19)
N2 0.047(2) 0.0453(19) 0.074(2) 0.0059(17) 0.0161(17) -0.0125(17)
F1 0.0701(18) 0.141(3) 0.127(2) 0.0232(18) 0.0454(15) -0.0117(19)
C16 0.051(2) 0.036(2) 0.045(2) 0.0000(19) 0.0154(19) 0.0032(18)
N1 0.050(2) 0.036(2) 0.107(3) 0.0023(18) 0.0183(18) -0.0086(18)
C13 0.052(3) 0.039(3) 0.062(2) 0.003(2) 0.0088(19) 0.003(2)
C11 0.047(2) 0.044(2) 0.065(2) 0.001(2) 0.013(2) 0.002(2)
C14 0.050(2) 0.036(2) 0.047(2) 0.000(2) 0.0138(19) 0.0088(18)
O1 0.0447(18) 0.159(3) 0.104(3) -0.010(2) 0.0170(17) -0.039(2)
C21 0.055(3) 0.053(3) 0.058(2) 0.001(2) 0.0142(19) -0.006(2)
C15 0.052(2) 0.039(2) 0.045(2) 0.000(2) 0.018(2) 0.0040(19)
C19 0.053(3) 0.057(3) 0.063(3) 0.008(2) 0.010(2) 0.005(2)
C20 0.065(3) 0.052(3) 0.068(3) 0.007(2) 0.022(2) -0.011(2)
C17 0.063(3) 0.060(3) 0.059(2) 0.005(2) 0.015(2) -0.011(2)
C12 0.051(3) 0.064(3) 0.079(3) 0.003(2) 0.020(2) -0.014(2)
C18 0.056(3) 0.080(3) 0.064(3) 0.008(2) 0.002(2) -0.013(2)
C10 0.060(3) 0.066(3) 0.075(3) -0.004(2) 0.017(2) -0.010(3)
C7 0.059(3) 0.082(3) 0.074(3) 0.001(3) 0.017(2) -0.003(3)
C8 0.053(3) 0.084(3) 0.084(3) 0.012(3) 0.031(3) -0.001(3)
C9 0.089(4) 0.073(3) 0.088(3) 0.003(3) 0.039(3) -0.017(3)
C1 0.050(3) 0.104(4) 0.088(4) 0.017(3) 0.000(3) -0.024(3)
C22 0.077(3) 0.097(4) 0.129(4) 0.028(3) 0.031(3) -0.010(4)
C2 0.073(3) 0.121(5) 0.106(4) 0.014(4) 0.005(3) -0.023(4)
C5 0.118(5) 0.142(6) 0.099(5) 0.046(5) 0.015(4) 0.027(5)
C4 0.128(6) 0.151(7) 0.091(5) 0.056(5) -0.015(5) -0.018(5)
C6 0.082(4) 0.117(5) 0.101(4) 0.013(3) 0.015(3) 0.001(4)
C3 0.100(5) 0.158(7) 0.125(6) 0.022(5) -0.006(5) -0.039(6)

loop_
_atom_type_symbol
_atom_type_description
_atom_type_scat_dispersion_real
_atom_type_scat_dispersion_imag
_atom_type_scat_source
C C 0.0033 0.0016 'International Tables Vol C Tables 4.2.6.8 and 6.1.1.4'
H H 0.0000 0.0000 'International Tables Vol C Tables 4.2.6.8 and 6.1.1.4'
N N 0.0061 0.0033 'International Tables Vol C Tables 4.2.6.8 and 6.1.1.4'
O O 0.0106 0.0060 'International Tables Vol C Tables 4.2.6.8 and 6.1.1.4'
F F 0.0171 0.0103 'International Tables Vol C Tables 4.2.6.8 and 6.1.1.4'
S S 0.1246 0.1234 'International Tables Vol C Tables 4.2.6.8 and 6.1.1.4'

loop_
_geom_angle_atom_site_label_1
_geom_angle_atom_site_label_2
_geom_angle_atom_site_label_3
_geom_angle_site_symmetry_1
_geom_angle_site_symmetry_3
_geom_angle
_geom_angle_publ_flag
C14 N3 C15 . . 128.0(3) ?
C14 N3 H3N . . 116.0 ?
C15 N3 H3N . . 116.0 ?
C19 O4 C22 . . 117.7(3) ?
C14 N2 N1 . . 119.4(3) ?
C14 N2 H2N . . 120.3 ?
N1 N2 H2N . . 120.3 ?
C21 C16 C17 . . 117.8(3) ?
C21 C16 C15 . . 118.1(3) ?
C17 C16 C15 . . 124.1(3) ?
C13 N1 N2 . . 120.9(3) ?
C13 N1 H1 . . 119.6 ?
N2 N1 H1 . . 119.6 ?
O2 C13 N1 . . 121.7(3) ?
O2 C13 C11 . . 122.9(4) ?
N1 C13 C11 . . 115.4(4) ?
C10 C11 C12 . . 120.0(4) ?
C10 C11 C13 . . 122.1(4) ?
C12 C11 C13 . . 117.9(4) ?
N2 C14 N3 . . 115.4(3) ?
N2 C14 S1 . . 123.2(3) ?
N3 C14 S1 . . 121.4(3) ?
C7 O1 C1 . . 121.6(4) ?
C20 C21 C16 . . 121.7(4) ?
C20 C21 H21 . . 119.2 ?
C16 C21 H21 . . 119.2 ?
O3 C15 N3 . . 120.7(3) ?
O3 C15 C16 . . 122.3(3) ?
N3 C15 C16 . . 116.9(3) ?
O4 C19 C18 . . 115.0(4) ?
O4 C19 C20 . . 125.6(4) ?
C18 C19 C20 . . 119.3(4) ?
C21 C20 C19 . . 119.9(4) ?
C21 C20 H20 . . 120.0 ?
C19 C20 H20 . . 120.0 ?
C18 C17 C16 . . 120.8(4) ?
C18 C17 H17 . . 119.6 ?
C16 C17 H17 . . 119.6 ?
C7 C12 C11 . . 120.5(4) ?
C7 C12 H12 . . 119.8 ?
C11 C12 H12 . . 119.8 ?
C19 C18 C17 . . 120.5(4) ?
C19 C18 H18 . . 119.8 ?
C17 C18 H18 . . 119.8 ?
C11 C10 C9 . . 119.4(4) ?
C11 C10 H10 . . 120.3 ?
C9 C10 H10 . . 120.3 ?
C8 C7 O1 . . 116.6(4) ?
C8 C7 C12 . . 118.5(4) ?
O1 C7 C12 . . 124.9(4) ?
F1 C8 C9 . . 118.9(4) ?
F1 C8 C7 . . 118.8(4) ?
C9 C8 C7 . . 122.3(4) ?
C8 C9 C10 . . 119.3(4) ?
C8 C9 H9 . . 120.4 ?
C10 C9 H9 . . 120.4 ?
C2 C1 C6 . . 121.5(5) ?
C2 C1 O1 . . 115.1(5) ?
C6 C1 O1 . . 123.4(5) ?
O4 C22 H22A . . 109.5 ?
O4 C22 H22B . . 109.5 ?
H22A C22 H22B . . 109.5 ?
O4 C22 H22C . . 109.5 ?
H22A C22 H22C . . 109.5 ?
H22B C22 H22C . . 109.5 ?
C3 C2 C1 . . 120.4(7) ?
C3 C2 H2 . . 119.8 ?
C1 C2 H2 . . 119.8 ?
C4 C5 C6 . . 119.0(7) ?
C4 C5 H5 . . 120.5 ?
C6 C5 H5 . . 120.5 ?
C3 C4 C5 . . 120.3(7) ?
C3 C4 H4 . . 119.9 ?
C5 C4 H4 . . 119.9 ?
C1 C6 C5 . . 118.2(6) ?
C1 C6 H6 . . 120.9 ?
C5 C6 H6 . . 120.9 ?
C2 C3 C4 . . 120.6(7) ?
C2 C3 H3 . . 119.7 ?
C4 C3 H3 . . 119.7 ?

loop_
_geom_bond_atom_site_label_1
_geom_bond_atom_site_label_2
_geom_bond_site_symmetry_2
_geom_bond_distance
_geom_bond_publ_flag
S1 C14 . 1.661(4) ?
O3 C15 . 1.223(4) ?
O2 C13 . 1.229(4) ?
N3 C14 . 1.383(4) ?
N3 C15 . 1.391(4) ?
N3 H3N . 0.8600 ?
O4 C19 . 1.367(4) ?
O4 C22 . 1.419(5) ?
N2 C14 . 1.322(4) ?
N2 N1 . 1.369(4) ?
N2 H2N . 0.8600 ?
F1 C8 . 1.348(4) ?
C16 C21 . 1.377(5) ?
C16 C17 . 1.390(5) ?
C16 C15 . 1.476(5) ?
N1 C13 . 1.325(5) ?
N1 H1 . 0.8600 ?
C13 C11 . 1.490(5) ?
C11 C10 . 1.373(5) ?
C11 C12 . 1.383(5) ?
O1 C7 . 1.375(5) ?
O1 C1 . 1.383(5) ?
C21 C20 . 1.374(5) ?
C21 H21 . 0.9300 ?
C19 C18 . 1.374(5) ?
C19 C20 . 1.378(5) ?
C20 H20 . 0.9300 ?
C17 C18 . 1.377(5) ?
C17 H17 . 0.9300 ?
C12 C7 . 1.380(5) ?
C12 H12 . 0.9300 ?
C18 H18 . 0.9300 ?
C10 C9 . 1.392(6) ?
C10 H10 . 0.9300 ?
C7 C8 . 1.362(6) ?
C8 C9 . 1.360(6) ?
C9 H9 . 0.9300 ?
C1 C2 . 1.365(7) ?
C1 C6 . 1.365(7) ?
C22 H22A . 0.9600 ?
C22 H22B . 0.9600 ?
C22 H22C . 0.9600 ?
C2 C3 . 1.338(8) ?
C2 H2 . 0.9300 ?
C5 C4 . 1.390(9) ?
C5 C6 . 1.401(8) ?
C5 H5 . 0.9300 ?
C4 C3 . 1.359(9) ?
C4 H4 . 0.9300 ?
C6 H6 . 0.9300 ?
C3 H3 . 0.9300 ?

loop_
_geom_hbond_atom_site_label_D
_geom_hbond_atom_site_label_H
_geom_hbond_atom_site_label_A
_geom_hbond_site_symmetry_D
_geom_hbond_site_symmetry_H
_geom_hbond_site_symmetry_A
_geom_hbond_distance_DH
_geom_hbond_distance_HA
_geom_hbond_distance_DA
_geom_hbond_angle_DHA
_geom_hbond_publ_flag
N2 H2N O3 ? ? 1_555 0.86 1.92 2.589(4) 134 y
N3 H3N S1 ? ? 2_655 0.86 2.80 3.615(3) 159 y
C17 H17 S1 ? ? 2_655 0.93 2.69 3.614(4) 174 y
N1 H1 O2 ? ? 1_565 0.86 2.15 2.915(4) 148 y
C21 H21 O3 ? ? 5_645 0.93 2.57 3.399(4) 148 y

loop_
_geom_torsion_atom_site_label_1
_geom_torsion_atom_site_label_2
_geom_torsion_atom_site_label_3
_geom_torsion_atom_site_label_4
_geom_torsion_site_symmetry_1
_geom_torsion_site_symmetry_2
_geom_torsion_site_symmetry_3
_geom_torsion_site_symmetry_4
_geom_torsion
_geom_torsion_publ_flag
C14 N2 N1 C13 . . . . -143.5(4) ?
N2 N1 C13 O2 . . . . -6.2(6) ?
N2 N1 C13 C11 . . . . 173.9(3) ?
O2 C13 C11 C10 . . . . 147.9(4) ?
N1 C13 C11 C10 . . . . -32.2(5) ?
O2 C13 C11 C12 . . . . -30.6(5) ?
N1 C13 C11 C12 . . . . 149.3(4) ?
N1 N2 C14 N3 . . . . 176.7(3) ?
N1 N2 C14 S1 . . . . -4.1(5) ?
C15 N3 C14 N2 . . . . -5.7(5) ?
C15 N3 C14 S1 . . . . 175.2(3) ?
C17 C16 C21 C20 . . . . -0.7(5) ?
C15 C16 C21 C20 . . . . -179.7(3) ?
C14 N3 C15 O3 . . . . 5.9(5) ?
C14 N3 C15 C16 . . . . -174.1(3) ?
C21 C16 C15 O3 . . . . 5.2(5) ?
C17 C16 C15 O3 . . . . -173.8(3) ?
C21 C16 C15 N3 . . . . -174.7(3) ?
C17 C16 C15 N3 . . . . 6.3(5) ?
C22 O4 C19 C18 . . . . -177.2(4) ?
C22 O4 C19 C20 . . . . 3.0(6) ?
C16 C21 C20 C19 . . . . 1.2(6) ?
O4 C19 C20 C21 . . . . 179.1(4) ?
C18 C19 C20 C21 . . . . -0.7(6) ?
C21 C16 C17 C18 . . . . -0.2(6) ?
C15 C16 C17 C18 . . . . 178.8(3) ?
C10 C11 C12 C7 . . . . 2.3(6) ?
C13 C11 C12 C7 . . . . -179.2(4) ?
O4 C19 C18 C17 . . . . 180.0(4) ?
C20 C19 C18 C17 . . . . -0.2(6) ?
C16 C17 C18 C19 . . . . 0.7(6) ?
C12 C11 C10 C9 . . . . -0.6(6) ?
C13 C11 C10 C9 . . . . -179.1(4) ?
C1 O1 C7 C8 . . . . 149.6(5) ?
C1 O1 C7 C12 . . . . -33.4(7) ?
C11 C12 C7 C8 . . . . -1.8(6) ?
C11 C12 C7 O1 . . . . -178.8(4) ?
O1 C7 C8 F1 . . . . -2.0(6) ?
C12 C7 C8 F1 . . . . -179.3(4) ?
O1 C7 C8 C9 . . . . 176.8(4) ?
C12 C7 C8 C9 . . . . -0.4(7) ?
F1 C8 C9 C10 . . . . -179.1(4) ?
C7 C8 C9 C10 . . . . 2.1(7) ?
C11 C10 C9 C8 . . . . -1.5(7) ?
C7 O1 C1 C2 . . . . 148.1(4) ?
C7 O1 C1 C6 . . . . -34.9(7) ?
C6 C1 C2 C3 . . . . -2.0(8) ?
O1 C1 C2 C3 . . . . 175.1(5) ?
C6 C5 C4 C3 . . . . 0.1(9) ?
C2 C1 C6 C5 . . . . 1.7(8) ?
O1 C1 C6 C5 . . . . -175.1(4) ?
C4 C5 C6 C1 . . . . -0.7(8) ?
C1 C2 C3 C4 . . . . 1.3(9) ?
C5 C4 C3 C2 . . . . -0.4(10) ?

_cod_database_fobs_code 2243757
